data_7104499
loop_
_publ_author_name
'Liu, Li'
'Nouvel, Nicolas'
'Scherman, Oren A'

_publ_section_title
;
 Controlled catch and release of small molecules with cucurbit[6]uril
 via a kinetic trap.
;
_journal_issue 22
_journal_name_full 'Chemical communications (Cambridge, England)'
_journal_page_first 3243
_journal_page_last 3245
_journal_paper_doi 10.1039/b903033f
_journal_volume 34
_journal_year 2009
_chemical_absolute_configuration .
_chemical_formula_moiety 'C36 H36 N24 O12, C4 H10 O, 8(H2 O)'
_chemical_formula_sum 'C40 H62 N24 O21'
_chemical_formula_weight 1215.14
_chemical_name_systematic
;

?

;
_space_group_IT_number 36
_symmetry_cell_setting orthorhombic
_symmetry_space_group_name_Hall 'C 2c -2'
_symmetry_space_group_name_H-M 'C m c 21'
_atom_sites_solution_hydrogens geom
_atom_sites_solution_primary direct
_atom_sites_solution_secondary difmap
_audit_creation_method SHELXL-97
_cell_angle_alpha 90.00
_cell_angle_beta 90.00
_cell_angle_gamma 90.00
_cell_formula_units_Z 4
_cell_length_a 19.5755(7)
_cell_length_b 15.9105(10)
_cell_length_c 16.0489(6)
_cell_measurement_reflns_used 17993
_cell_measurement_temperature 180(2)
_cell_measurement_theta_max 25.03
_cell_measurement_theta_min 1.00
_cell_volume 4998.5(4)
_computing_cell_refinement 'HKL Scalepack (Otwinowski & Minor 1997)'
_computing_data_collection 'Collect (Nonius B.V. 1998)'
_computing_data_reduction
;

HKL Denzo and Scalepack (Otwinowski & Minor 1997)

;
_computing_publication_material 'SHELXL-97 (Sheldrick 1997)'
_computing_structure_refinement 'SHELXL-97 (Sheldrick 1997)'
_computing_structure_solution 'SIR-92 (Altomare et al. 1994)'
_diffrn_ambient_temperature 180(2)
_diffrn_measured_fraction_theta_full 0.988
_diffrn_measured_fraction_theta_max 0.988
_diffrn_measurement_device_type 'Nonius Kappa CCD'
_diffrn_measurement_method 'Thin slice \w and \f scans'
_diffrn_radiation_source 'fine-focus sealed tube'
_diffrn_radiation_type MoK\a
_diffrn_radiation_wavelength 0.71073
_diffrn_reflns_av_R_equivalents 0.1245
_diffrn_reflns_av_sigmaI/netI 0.0650
_diffrn_reflns_limit_h_max 23
_diffrn_reflns_limit_h_min -23
_diffrn_reflns_limit_k_max 18
_diffrn_reflns_limit_k_min -18
_diffrn_reflns_limit_l_max 18
_diffrn_reflns_limit_l_min -19
_diffrn_reflns_number 16080
_diffrn_reflns_theta_full 25.15
_diffrn_reflns_theta_max 25.15
_diffrn_reflns_theta_min 2.54
_exptl_absorpt_coefficient_mu 0.132
_exptl_absorpt_correction_T_max 1.012
_exptl_absorpt_correction_T_min 0.757
_exptl_absorpt_correction_type multi-scan
_exptl_absorpt_process_details
;

multi-scan from symmetry-related measurements

Sortav (Blessing 1995)

;
_exptl_crystal_colour colourless
_exptl_crystal_density_diffrn 1.615
_exptl_crystal_density_method 'not measured'
_exptl_crystal_description block
_exptl_crystal_F_000 2552
_exptl_crystal_size_max 0.10
_exptl_crystal_size_mid 0.07
_exptl_crystal_size_min 0.05
_refine_diff_density_max 0.427
_refine_diff_density_min -0.327
_refine_diff_density_rms 0.068
_refine_ls_abs_structure_details 'Flack H D (1983), Acta Cryst. A39, 876-881'
_refine_ls_extinction_method none
_refine_ls_goodness_of_fit_ref 1.073
_refine_ls_hydrogen_treatment mixed
_refine_ls_matrix_type full
_refine_ls_number_parameters 415
_refine_ls_number_reflns 2372
_refine_ls_number_restraints 21
_refine_ls_restrained_S_all 1.071
_refine_ls_R_factor_all 0.0922
_refine_ls_R_factor_gt 0.0658
_refine_ls_shift/su_max 0.028
_refine_ls_shift/su_mean 0.001
_refine_ls_structure_factor_coef Fsqd
_refine_ls_weighting_details 'calc w=1/[\s^2^(Fo^2^)+(0.0777P)^2^+12.9695P] where P=(Fo^2^+2Fc^2^)/3'
_refine_ls_weighting_scheme calc
_refine_ls_wR_factor_gt 0.1509
_refine_ls_wR_factor_ref 0.1684
_reflns_number_gt 1794
_reflns_number_total 2372
_reflns_threshold_expression >2sigma(I)
_cod_data_source_file b903033f.txt
_cod_data_source_block sc0701
_cod_original_sg_symbol_H-M Cmc2(1)
_cod_database_code 7104499

loop_
_symmetry_equiv_pos_as_xyz
'x, y, z'
'-x, -y, z+1/2'
'x, -y, z+1/2'
'-x, y, z'
'x+1/2, y+1/2, z'
'-x+1/2, -y+1/2, z+1/2'
'x+1/2, -y+1/2, z+1/2'
'-x+1/2, y+1/2, z'

loop_
_atom_site_label
_atom_site_type_symbol
_atom_site_fract_x
_atom_site_fract_y
_atom_site_fract_z
_atom_site_U_iso_or_equiv
_atom_site_adp_type
_atom_site_occupancy
_atom_site_symmetry_multiplicity
_atom_site_calc_flag
_atom_site_refinement_flags
_atom_site_disorder_assembly
_atom_site_disorder_group
O1 O 0.5000 0.3275(5) -0.2853(5) 0.0389(18) Uani 1 2 d S . .
O2 O 0.5000 0.6069(5) -0.0139(4) 0.0384(17) Uani 1 2 d S . .
O3 O 0.6690(3) 0.5241(3) 0.0614(3) 0.0394(13) Uani 1 1 d . . .
O4 O 0.6647(3) 0.2529(3) -0.2190(3) 0.0428(14) Uani 1 1 d . . .
O5 O 0.6639(3) 0.0942(4) -0.0704(3) 0.0462(15) Uani 1 1 d . . .
O6 O 0.6640(3) 0.3631(3) 0.2075(3) 0.0382(13) Uani 1 1 d . . .
O7 O 0.5000 0.2873(5) 0.2771(5) 0.0387(18) Uani 1 2 d S . .
O8 O 0.5000 0.0148(5) 0.0012(5) 0.0398(17) Uani 1 2 d S . .
N1 N 0.5566(3) 0.4448(4) -0.2374(4) 0.0329(15) Uani 1 1 d . . .
N2 N 0.5567(3) 0.5522(4) -0.1283(4) 0.0313(14) Uani 1 1 d . . .
N3 N 0.6664(3) 0.5008(4) -0.0805(3) 0.0304(13) Uani 1 1 d . . .
N4 N 0.6684(3) 0.3957(4) -0.1939(4) 0.0320(14) Uani 1 1 d . . .
N5 N 0.7266(3) 0.3109(3) -0.1110(4) 0.0295(14) Uani 1 1 d . . .
N6 N 0.7298(3) 0.4179(3) -0.0014(4) 0.0299(13) Uani 1 1 d . . .
N7 N 0.7276(4) 0.3058(4) 0.1000(4) 0.0365(16) Uani 1 1 d . . .
N8 N 0.7299(3) 0.1981(4) -0.0081(5) 0.0336(13) Uani 1 1 d . . .
N9 N 0.6653(3) 0.1166(4) 0.0721(3) 0.0304(14) Uani 1 1 d . . .
N10 N 0.6694(3) 0.2207(4) 0.1840(3) 0.0326(14) Uani 1 1 d . . .
N11 N 0.5570(3) 0.1706(4) 0.2248(3) 0.0299(14) Uani 1 1 d . . .
N12 N 0.5564(3) 0.0616(4) 0.1190(4) 0.0361(15) Uani 1 1 d . . .
C1 C 0.5000 0.3980(7) -0.2564(6) 0.029(2) Uani 1 2 d S . .
C2 C 0.5398(4) 0.5305(4) -0.2133(4) 0.0284(15) Uani 1 1 d . . .
H2 H 0.5586 0.5724 -0.2537 0.034 Uiso 1 1 calc R . .
C3 C 0.5000 0.5739(6) -0.0818(7) 0.033(2) Uani 1 2 d S . .
C4 C 0.6251(4) 0.5730(5) -0.1024(5) 0.0337(17) Uani 1 1 d . . .
H4A H 0.6226 0.6110 -0.0537 0.040 Uiso 1 1 calc RD . .
H4B H 0.6480 0.6040 -0.1481 0.040 Uiso 1 1 calc R . .
C5 C 0.6251(4) 0.4214(5) -0.2625(4) 0.0343(18) Uani 1 1 d . . .
H5A H 0.6222 0.3747 -0.3031 0.041 Uiso 1 1 calc R . .
H5B H 0.6466 0.4698 -0.2911 0.041 Uiso 1 1 calc R . .
C6 C 0.6844(4) 0.3147(5) -0.1773(4) 0.0332(18) Uani 1 1 d . . .
C7 C 0.7048(4) 0.4526(4) -0.1414(4) 0.0319(16) Uani 1 1 d . . .
H7 H 0.7348 0.4903 -0.1753 0.038 Uiso 1 1 calc R . .
C8 C 0.6860(3) 0.4838(4) -0.0004(5) 0.0284(15) Uani 1 1 d . . .
C9 C 0.7489(4) 0.3933(5) -0.0855(4) 0.0320(17) Uani 1 1 d . . .
H9 H 0.7988 0.4015 -0.0956 0.038 Uiso 1 1 calc R . .
C10 C 0.7595(4) 0.2335(5) -0.0837(4) 0.0344(18) Uani 1 1 d . . .
H10A H 0.7562 0.1913 -0.1289 0.041 Uiso 1 1 calc R . .
H10B H 0.8086 0.2448 -0.0738 0.041 Uiso 1 1 calc R . .
C11 C 0.7592(4) 0.3829(4) 0.0730(4) 0.0309(16) Uani 1 1 d . . .
H11A H 0.7556 0.4248 0.1184 0.037 Uiso 1 1 calc R . .
H11B H 0.8084 0.3723 0.0630 0.037 Uiso 1 1 calc R . .
C12 C 0.6849(4) 0.3034(4) 0.1687(4) 0.0278(16) Uani 1 1 d . . .
C13 C 0.7499(4) 0.2220(4) 0.0745(4) 0.0312(16) Uani 1 1 d . . .
H13 H 0.8000 0.2141 0.0835 0.037 Uiso 1 1 calc RD . .
C14 C 0.6837(4) 0.1327(4) -0.0090(5) 0.0362(17) Uani 1 1 d . . .
C15 C 0.7072(4) 0.1624(5) 0.1308(4) 0.0316(16) Uani 1 1 d . . .
H15 H 0.7370 0.1240 0.1641 0.038 Uiso 1 1 calc R . .
C16 C 0.6254(4) 0.1951(5) 0.2519(4) 0.0321(16) Uani 1 1 d . . .
H16A H 0.6214 0.2422 0.2920 0.039 Uiso 1 1 calc R . .
H16B H 0.6468 0.1472 0.2814 0.039 Uiso 1 1 calc R . .
C17 C 0.5400(4) 0.0854(4) 0.2033(5) 0.0304(16) Uani 1 1 d . . .
H17 H 0.5589 0.0445 0.2446 0.037 Uiso 1 1 calc R . .
C18 C 0.6258(4) 0.0429(4) 0.0929(4) 0.0310(17) Uani 1 1 d . . .
H18A H 0.6493 0.0122 0.1383 0.037 Uiso 1 1 calc R . .
H18B H 0.6242 0.0054 0.0437 0.037 Uiso 1 1 calc R . .
C19 C 0.5000 0.0446(6) 0.0739(7) 0.033(2) Uani 1 2 d S . .
C20 C 0.5000 0.2185(7) 0.2459(6) 0.032(2) Uani 1 2 d S . .
C1E C 0.500(7) 0.195(2) -0.1041(19) 0.188(7) Uiso 1 2 d SD A -1
H1EA H 0.5054 0.2003 -0.1646 0.282 Uiso 0.50 1 calc PR A -1
H1EB H 0.4710 0.1467 -0.0914 0.282 Uiso 0.50 1 calc PR A -1
H1EC H 0.5452 0.1868 -0.0785 0.282 Uiso 0.50 1 calc PR A -1
C2E C 0.472(2) 0.265(2) -0.073(2) 0.188(7) Uiso 0.50 1 d PD A -1
H2EA H 0.4965 0.3142 -0.0966 0.226 Uiso 0.50 1 calc PR A -1
H2EB H 0.4240 0.2685 -0.0944 0.226 Uiso 0.50 1 calc PR A -1
O3E O 0.4698(13) 0.2734(15) 0.0083(16) 0.188(7) Uiso 0.50 1 d PD A -1
C4E C 0.458(2) 0.354(2) 0.032(3) 0.188(7) Uiso 0.50 1 d PD A -1
H4EA H 0.4404 0.3860 -0.0161 0.226 Uiso 0.50 1 calc PR A -1
H4EB H 0.4231 0.3546 0.0762 0.226 Uiso 0.50 1 calc PR A -1
C5E C 0.514(3) 0.394(2) 0.061(2) 0.188(7) Uiso 0.50 1 d PD A -1
H5EA H 0.5520 0.3534 0.0657 0.282 Uiso 0.50 1 calc PR A -1
H5EB H 0.5045 0.4178 0.1158 0.282 Uiso 0.50 1 calc PR A -1
H5EC H 0.5272 0.4386 0.0223 0.282 Uiso 0.50 1 calc PR A -1
O1W O 0.3419(4) 0.0641(6) -0.2390(4) 0.086(3) Uani 1 1 d D . .
H11W H 0.348(9) 0.079(10) -0.179(3) 0.188(7) Uiso 1 1 d D . .
H12W H 0.314(9) 0.108(8) -0.267(8) 0.188(7) Uiso 1 1 d D . .
O2W O 0.5837(4) 0.7513(6) 0.0152(8) 0.121(4) Uani 1 1 d D . .
H21W H 0.564(9) 0.767(10) 0.071(4) 0.188(7) Uiso 1 1 d D . .
H22W H 0.615(6) 0.702(6) 0.022(6) 0.188(7) Uiso 1 1 d D . .
O3W O 0.4293(8) 0.1700(5) -0.3332(6) 0.126(4) Uani 1 1 d D . .
H31W H 0.414(10) 0.147(11) -0.388(5) 0.188(7) Uiso 1 1 d D . .
H32W H 0.414(9) 0.131(9) -0.288(7) 0.188(7) Uiso 1 1 d D . .
O4W O 0.5852(4) -0.1018(8) -0.0873(7) 0.142(5) Uani 1 1 d D . .
H41W H 0.553(6) -0.145(8) -0.110(12) 0.188(7) Uiso 1 1 d D . .
H42W H 0.558(6) -0.057(8) -0.058(11) 0.188(7) Uiso 1 1 d D . .

loop_
_atom_site_aniso_label
_atom_site_aniso_U_11
_atom_site_aniso_U_22
_atom_site_aniso_U_33
_atom_site_aniso_U_23
_atom_site_aniso_U_13
_atom_site_aniso_U_12
O1 0.046(5) 0.040(5) 0.031(4) -0.007(3) 0.000 0.000
O2 0.040(4) 0.046(4) 0.029(4) -0.016(4) 0.000 0.000
O3 0.045(3) 0.045(3) 0.028(3) -0.006(2) 0.003(2) 0.007(3)
O4 0.047(3) 0.041(3) 0.040(3) -0.005(3) -0.005(3) 0.002(3)
O5 0.060(4) 0.050(3) 0.029(3) -0.007(2) 0.000(2) -0.010(3)
O6 0.044(3) 0.032(3) 0.038(3) -0.005(2) 0.010(3) -0.002(3)
O7 0.038(4) 0.034(4) 0.044(4) -0.009(4) 0.000 0.000
O8 0.037(4) 0.043(4) 0.039(4) -0.011(4) 0.000 0.000
N1 0.036(4) 0.031(3) 0.031(3) -0.001(3) 0.000(3) 0.007(3)
N2 0.033(4) 0.036(4) 0.024(3) -0.001(3) -0.004(3) 0.003(3)
N3 0.032(3) 0.034(3) 0.025(3) -0.003(2) 0.000(2) -0.003(3)
N4 0.042(4) 0.027(3) 0.027(3) 0.004(2) -0.001(3) 0.001(3)
N5 0.032(4) 0.028(3) 0.029(3) -0.001(2) -0.004(3) 0.002(2)
N6 0.035(3) 0.034(3) 0.021(3) -0.001(3) 0.002(3) 0.004(3)
N7 0.038(4) 0.039(4) 0.033(4) -0.005(3) 0.003(3) 0.001(3)
N8 0.035(3) 0.034(3) 0.032(3) -0.004(3) -0.003(4) 0.004(3)
N9 0.033(3) 0.034(3) 0.024(3) -0.006(3) 0.004(3) -0.001(3)
N10 0.031(3) 0.042(4) 0.024(3) -0.002(3) 0.002(2) -0.002(3)
N11 0.024(3) 0.034(4) 0.031(3) -0.003(3) -0.004(2) 0.003(3)
N12 0.032(4) 0.044(4) 0.032(4) -0.006(3) 0.000(3) 0.003(3)
C1 0.035(6) 0.035(6) 0.018(5) -0.003(4) 0.000 0.000
C2 0.030(4) 0.028(4) 0.027(4) 0.002(3) 0.001(3) -0.006(3)
C3 0.040(6) 0.023(6) 0.035(6) 0.007(5) 0.000 0.000
C4 0.036(4) 0.029(4) 0.037(4) -0.003(3) 0.002(3) 0.001(3)
C5 0.034(4) 0.047(5) 0.022(4) -0.003(3) 0.000(3) 0.007(4)
C6 0.035(5) 0.040(5) 0.024(4) -0.001(3) 0.006(3) -0.002(4)
C7 0.034(4) 0.030(4) 0.031(4) -0.002(3) 0.006(3) -0.006(3)
C8 0.024(3) 0.035(4) 0.026(3) 0.000(3) 0.006(3) -0.011(3)
C9 0.031(4) 0.038(4) 0.027(4) 0.003(3) 0.003(3) 0.000(3)
C10 0.033(4) 0.038(5) 0.032(4) -0.003(3) 0.006(3) 0.000(4)
C11 0.031(4) 0.031(4) 0.030(4) 0.001(3) 0.004(3) -0.006(3)
C12 0.024(4) 0.034(4) 0.025(4) -0.002(3) 0.001(3) -0.002(3)
C13 0.025(4) 0.037(4) 0.031(4) -0.005(3) -0.002(3) 0.006(3)
C14 0.036(4) 0.031(4) 0.041(5) -0.005(4) -0.002(4) 0.008(3)
C15 0.022(3) 0.044(5) 0.029(4) 0.005(3) -0.003(3) 0.003(3)
C16 0.031(4) 0.042(4) 0.022(3) -0.001(3) 0.001(3) 0.000(3)
C17 0.034(4) 0.025(4) 0.032(4) 0.003(3) 0.000(3) -0.001(3)
C18 0.031(4) 0.029(4) 0.033(4) -0.008(3) 0.003(3) 0.007(3)
C19 0.036(6) 0.034(6) 0.028(6) -0.010(5) 0.000 0.000
C20 0.037(6) 0.034(6) 0.025(5) -0.006(4) 0.000 0.000
O1W 0.091(6) 0.127(7) 0.040(4) -0.029(4) -0.004(4) 0.036(5)
O2W 0.045(4) 0.114(7) 0.203(10) -0.093(7) 0.005(6) -0.001(4)
O3W 0.230(12) 0.067(5) 0.081(6) -0.014(5) 0.047(7) -0.011(6)
O4W 0.063(5) 0.208(12) 0.154(9) -0.128(9) 0.026(6) 0.000(7)

loop_
_atom_type_symbol
_atom_type_description
_atom_type_scat_dispersion_real
_atom_type_scat_dispersion_imag
_atom_type_scat_source
C C 0.0033 0.0016 'International Tables Vol C Tables 4.2.6.8 and 6.1.1.4'
H H 0.0000 0.0000 'International Tables Vol C Tables 4.2.6.8 and 6.1.1.4'
N N 0.0061 0.0033 'International Tables Vol C Tables 4.2.6.8 and 6.1.1.4'
O O 0.0106 0.0060 'International Tables Vol C Tables 4.2.6.8 and 6.1.1.4'

loop_
_geom_angle_atom_site_label_1
_geom_angle_atom_site_label_2
_geom_angle_atom_site_label_3
_geom_angle
_geom_angle_site_symmetry_1
_geom_angle_site_symmetry_3
_geom_angle_publ_flag
C1 N1 C5 123.2(6) . . ?
C1 N1 C2 112.7(6) . . ?
C5 N1 C2 121.6(6) . . ?
C3 N2 C4 122.2(6) . . ?
C3 N2 C2 112.7(6) . . ?
C4 N2 C2 122.7(6) . . ?
C8 N3 C4 122.7(6) . . ?
C8 N3 C7 112.5(6) . . ?
C4 N3 C7 123.1(6) . . ?
C6 N4 C7 111.9(6) . . ?
C6 N4 C5 123.6(6) . . ?
C7 N4 C5 124.2(6) . . ?
C6 N5 C9 111.7(6) . . ?
C6 N5 C10 123.0(6) . . ?
C9 N5 C10 123.3(6) . . ?
C8 N6 C11 123.0(6) . . ?
C8 N6 C9 112.5(6) . . ?
C11 N6 C9 124.2(5) . . ?
C12 N7 C11 121.5(6) . . ?
C12 N7 C13 112.2(6) . . ?
C11 N7 C13 124.4(6) . . ?
C14 N8 C13 112.9(7) . . ?
C14 N8 C10 122.9(7) . . ?
C13 N8 C10 124.0(6) . . ?
C14 N9 C18 120.7(6) . . ?
C14 N9 C15 112.0(6) . . ?
C18 N9 C15 124.2(6) . . ?
C12 N10 C16 122.4(6) . . ?
C12 N10 C15 113.0(6) . . ?
C16 N10 C15 124.3(6) . . ?
C20 N11 C17 112.9(6) . . ?
C20 N11 C16 121.0(6) . . ?
C17 N11 C16 122.4(6) . . ?
C19 N12 C17 112.0(6) . . ?
C19 N12 C18 124.8(6) . . ?
C17 N12 C18 122.2(6) . . ?
O1 C1 N1 126.0(4) . 4_655 ?
O1 C1 N1 126.0(4) . . ?
N1 C1 N1 108.1(9) 4_655 . ?
N2 C2 N1 115.1(6) . . ?
N2 C2 C2 103.2(4) . 4_655 ?
N1 C2 C2 103.1(4) . 4_655 ?
N2 C2 H2 111.6 . . ?
N1 C2 H2 111.6 . . ?
C2 C2 H2 111.6 4_655 . ?
O2 C3 N2 126.5(4) . 4_655 ?
O2 C3 N2 126.5(4) . . ?
N2 C3 N2 106.9(9) 4_655 . ?
N2 C4 N3 114.0(6) . . ?
N2 C4 H4A 108.8 . . ?
N3 C4 H4A 108.8 . . ?
N2 C4 H4B 108.8 . . ?
N3 C4 H4B 108.8 . . ?
H4A C4 H4B 107.6 . . ?
N4 C5 N1 113.8(6) . . ?
N4 C5 H5A 108.8 . . ?
N1 C5 H5A 108.8 . . ?
N4 C5 H5B 108.8 . . ?
N1 C5 H5B 108.8 . . ?
H5A C5 H5B 107.7 . . ?
O4 C6 N5 125.2(7) . . ?
O4 C6 N4 124.9(7) . . ?
N5 C6 N4 109.8(6) . . ?
N4 C7 N3 118.3(6) . . ?
N4 C7 C9 103.4(6) . . ?
N3 C7 C9 102.6(5) . . ?
N4 C7 H7 110.6 . . ?
N3 C7 H7 110.6 . . ?
C9 C7 H7 110.6 . . ?
O3 C8 N6 125.9(7) . . ?
O3 C8 N3 125.5(6) . . ?
N6 C8 N3 108.6(6) . . ?
N5 C9 N6 115.5(6) . . ?
N5 C9 C7 102.6(6) . . ?
N6 C9 C7 103.2(6) . . ?
N5 C9 H9 111.6 . . ?
N6 C9 H9 111.6 . . ?
C7 C9 H9 111.6 . . ?
N8 C10 N5 113.6(6) . . ?
N8 C10 H10A 108.8 . . ?
N5 C10 H10A 108.8 . . ?
N8 C10 H10B 108.8 . . ?
N5 C10 H10B 108.8 . . ?
H10A C10 H10B 107.7 . . ?
N6 C11 N7 114.0(6) . . ?
N6 C11 H11A 108.7 . . ?
N7 C11 H11A 108.7 . . ?
N6 C11 H11B 108.7 . . ?
N7 C11 H11B 108.7 . . ?
H11A C11 H11B 107.6 . . ?
O6 C12 N10 125.9(7) . . ?
O6 C12 N7 126.4(6) . . ?
N10 C12 N7 107.7(6) . . ?
N8 C13 N7 114.7(6) . . ?
N8 C13 C15 103.3(6) . . ?
N7 C13 C15 103.5(6) . . ?
N8 C13 H13 111.6 . . ?
N7 C13 H13 111.6 . . ?
C15 C13 H13 111.6 . . ?
O5 C14 N9 125.9(7) . . ?
O5 C14 N8 126.5(8) . . ?
N9 C14 N8 107.6(7) . . ?
N9 C15 N10 114.3(6) . . ?
N9 C15 C13 103.5(6) . . ?
N10 C15 C13 103.0(6) . . ?
N9 C15 H15 111.8 . . ?
N10 C15 H15 111.8 . . ?
C13 C15 H15 111.8 . . ?
N10 C16 N11 113.3(5) . . ?
N10 C16 H16A 108.9 . . ?
N11 C16 H16A 108.9 . . ?
N10 C16 H16B 108.9 . . ?
N11 C16 H16B 108.9 . . ?
H16A C16 H16B 107.7 . . ?
N11 C17 N12 115.0(6) . . ?
N11 C17 C17 103.4(4) . 4_655 ?
N12 C17 C17 102.8(4) . 4_655 ?
N11 C17 H17 111.7 . . ?
N12 C17 H17 111.7 . . ?
C17 C17 H17 111.7 4_655 . ?
N9 C18 N12 113.7(6) . . ?
N9 C18 H18A 108.8 . . ?
N12 C18 H18A 108.8 . . ?
N9 C18 H18B 108.8 . . ?
N12 C18 H18B 108.8 . . ?
H18A C18 H18B 107.7 . . ?
O8 C19 N12 125.0(4) . . ?
O8 C19 N12 125.0(4) . 4_655 ?
N12 C19 N12 110.0(9) . 4_655 ?
O7 C20 N11 126.8(4) . 4_655 ?
O7 C20 N11 126.8(4) . . ?
N11 C20 N11 106.5(8) 4_655 . ?
C2E C1E H1EA 109.5 . . ?
C2E C1E H1EB 109.5 . . ?
H1EA C1E H1EB 109.5 . . ?
C2E C1E H1EC 109.4 . . ?
H1EA C1E H1EC 109.5 . . ?
H1EB C1E H1EC 109.5 . . ?
O3E C2E C1E 117(2) . . ?
O3E C2E H2EA 108.0 . . ?
C1E C2E H2EA 108.0 . . ?
O3E C2E H2EB 108.0 . . ?
C1E C2E H2EB 108.0 . . ?
H2EA C2E H2EB 107.3 . . ?
C2E O3E C4E 112(2) . . ?
C5E C4E O3E 114(2) . . ?
C5E C4E H4EA 108.8 . . ?
O3E C4E H4EA 108.8 . . ?
C5E C4E H4EB 108.8 . . ?
O3E C4E H4EB 108.8 . . ?
H4EA C4E H4EB 107.7 . . ?
C4E C5E H5EA 109.5 . . ?
C4E C5E H5EB 109.5 . . ?
H5EA C5E H5EB 109.5 . . ?
C4E C5E H5EC 109.5 . . ?
H5EA C5E H5EC 109.5 . . ?
H5EB C5E H5EC 109.5 . . ?
H11W O1W H12W 110(3) . . ?
H21W O2W H22W 109(3) . . ?
H31W O3W H32W 109(3) . . ?
H41W O4W H42W 109(3) . . ?

loop_
_geom_bond_atom_site_label_1
_geom_bond_atom_site_label_2
_geom_bond_distance
_geom_bond_site_symmetry_2
_geom_bond_publ_flag
O1 C1 1.214(12) . ?
O2 C3 1.210(12) . ?
O3 C8 1.226(9) . ?
O4 C6 1.250(9) . ?
O5 C14 1.222(9) . ?
O6 C12 1.208(9) . ?
O7 C20 1.204(12) . ?
O8 C19 1.259(13) . ?
N1 C1 1.369(9) . ?
N1 C5 1.449(10) . ?
N1 C2 1.455(9) . ?
N2 C3 1.382(9) . ?
N2 C4 1.441(9) . ?
N2 C2 1.445(9) . ?
N3 C8 1.370(9) . ?
N3 C4 1.448(10) . ?
N3 C7 1.452(9) . ?
N4 C6 1.353(9) . ?
N4 C7 1.428(9) . ?
N4 C5 1.449(9) . ?
N5 C6 1.348(10) . ?
N5 C9 1.441(9) . ?
N5 C10 1.458(10) . ?
N6 C8 1.353(9) . ?
N6 C11 1.438(9) . ?
N6 C9 1.454(9) . ?
N7 C12 1.384(10) . ?
N7 C11 1.440(9) . ?
N7 C13 1.462(9) . ?
N8 C14 1.380(9) . ?
N8 C13 1.433(10) . ?
N8 C10 1.458(10) . ?
N9 C14 1.376(10) . ?
N9 C18 1.444(9) . ?
N9 C15 1.446(9) . ?
N10 C12 1.373(9) . ?
N10 C16 1.448(9) . ?
N10 C15 1.462(9) . ?
N11 C20 1.394(8) . ?
N11 C17 1.437(9) . ?
N11 C16 1.460(9) . ?
N12 C19 1.348(8) . ?
N12 C17 1.441(10) . ?
N12 C18 1.452(9) . ?
C1 N1 1.369(9) 4_655 ?
C2 C2 1.558(14) 4_655 ?
C2 H2 1.0000 . ?
C3 N2 1.382(9) 4_655 ?
C4 H4A 0.9900 . ?
C4 H4B 0.9900 . ?
C5 H5A 0.9900 . ?
C5 H5B 0.9900 . ?
C7 C9 1.561(10) . ?
C7 H7 1.0000 . ?
C9 H9 1.0000 . ?
C10 H10A 0.9900 . ?
C10 H10B 0.9900 . ?
C11 H11A 0.9900 . ?
C11 H11B 0.9900 . ?
C13 C15 1.553(10) . ?
C13 H13 1.0000 . ?
C15 H15 1.0000 . ?
C16 H16A 0.9900 . ?
C16 H16B 0.9900 . ?
C17 C17 1.567(14) 4_655 ?
C17 H17 1.0000 . ?
C18 H18A 0.9900 . ?
C18 H18B 0.9900 . ?
C19 N12 1.348(8) 4_655 ?
C20 N11 1.394(8) 4_655 ?
C1E C2E 1.35(3) . ?
C1E H1EA 0.9800 . ?
C1E H1EB 0.9800 . ?
C1E H1EC 0.9800 . ?
C2E O3E 1.32(3) . ?
C2E H2EA 0.9900 . ?
C2E H2EB 0.9900 . ?
O3E C4E 1.36(2) . ?
C4E C5E 1.34(3) . ?
C4E H4EA 0.9900 . ?
C4E H4EB 0.9900 . ?
C5E H5EA 0.9800 . ?
C5E H5EB 0.9800 . ?
C5E H5EC 0.9800 . ?
O1W H11W 1.00(2) . ?
O1W H12W 1.00(2) . ?
O2W H21W 1.00(2) . ?
O2W H22W 1.00(2) . ?
O3W H31W 1.00(2) . ?
O3W H32W 1.01(2) . ?
O4W H41W 1.00(2) . ?
O4W H42W 1.00(2) . ?

loop_
_geom_torsion_atom_site_label_1
_geom_torsion_atom_site_label_2
_geom_torsion_atom_site_label_3
_geom_torsion_atom_site_label_4
_geom_torsion
_geom_torsion_site_symmetry_1
_geom_torsion_site_symmetry_2
_geom_torsion_site_symmetry_3
_geom_torsion_site_symmetry_4
_geom_torsion_publ_flag
C5 N1 C1 O1 10.7(14) . . . . ?
C2 N1 C1 O1 173.0(9) . . . . ?
C5 N1 C1 N1 -169.0(5) . . . 4_655 ?
C2 N1 C1 N1 -6.6(11) . . . 4_655 ?
C3 N2 C2 N1 -118.4(8) . . . . ?
C4 N2 C2 N1 78.9(8) . . . . ?
C3 N2 C2 C2 -6.9(7) . . . 4_655 ?
C4 N2 C2 C2 -169.6(5) . . . 4_655 ?
C1 N1 C2 N2 115.6(7) . . . . ?
C5 N1 C2 N2 -81.7(8) . . . . ?
C1 N1 C2 C2 4.0(6) . . . 4_655 ?
C5 N1 C2 C2 166.7(5) . . . 4_655 ?
C4 N2 C3 O2 -4.9(14) . . . . ?
C2 N2 C3 O2 -167.7(9) . . . . ?
C4 N2 C3 N2 174.1(5) . . . 4_655 ?
C2 N2 C3 N2 11.3(11) . . . 4_655 ?
C3 N2 C4 N3 112.8(8) . . . . ?
C2 N2 C4 N3 -86.1(8) . . . . ?
C8 N3 C4 N2 -110.2(7) . . . . ?
C7 N3 C4 N2 85.8(8) . . . . ?
C6 N4 C5 N1 103.8(8) . . . . ?
C7 N4 C5 N1 -83.1(9) . . . . ?
C1 N1 C5 N4 -110.5(8) . . . . ?
C2 N1 C5 N4 88.7(8) . . . . ?
C9 N5 C6 O4 170.1(7) . . . . ?
C10 N5 C6 O4 5.5(12) . . . . ?
C9 N5 C6 N4 -7.8(9) . . . . ?
C10 N5 C6 N4 -172.4(6) . . . . ?
C7 N4 C6 O4 -173.2(7) . . . . ?
C5 N4 C6 O4 0.7(12) . . . . ?
C7 N4 C6 N5 4.7(8) . . . . ?
C5 N4 C6 N5 178.6(6) . . . . ?
C6 N4 C7 N3 -112.6(7) . . . . ?
C5 N4 C7 N3 73.5(9) . . . . ?
C6 N4 C7 C9 -0.1(8) . . . . ?
C5 N4 C7 C9 -174.0(6) . . . . ?
C8 N3 C7 N4 118.4(7) . . . . ?
C4 N3 C7 N4 -76.1(8) . . . . ?
C8 N3 C7 C9 5.5(7) . . . . ?
C4 N3 C7 C9 170.9(6) . . . . ?
C11 N6 C8 O3 4.1(10) . . . . ?
C9 N6 C8 O3 -169.7(6) . . . . ?
C11 N6 C8 N3 -178.9(6) . . . . ?
C9 N6 C8 N3 7.3(8) . . . . ?
C4 N3 C8 O3 3.4(10) . . . . ?
C7 N3 C8 O3 168.9(6) . . . . ?
C4 N3 C8 N6 -173.6(6) . . . . ?
C7 N3 C8 N6 -8.1(8) . . . . ?
C6 N5 C9 N6 118.8(7) . . . . ?
C10 N5 C9 N6 -76.6(9) . . . . ?
C6 N5 C9 C7 7.3(8) . . . . ?
C10 N5 C9 C7 171.9(6) . . . . ?
C8 N6 C9 N5 -114.9(7) . . . . ?
C11 N6 C9 N5 71.4(8) . . . . ?
C8 N6 C9 C7 -3.8(7) . . . . ?
C11 N6 C9 C7 -177.4(6) . . . . ?
N4 C7 C9 N5 -4.1(7) . . . . ?
N3 C7 C9 N5 119.4(6) . . . . ?
N4 C7 C9 N6 -124.5(6) . . . . ?
N3 C7 C9 N6 -1.0(7) . . . . ?
C14 N8 C10 N5 99.5(8) . . . . ?
C13 N8 C10 N5 -86.3(8) . . . . ?
C6 N5 C10 N8 -106.0(8) . . . . ?
C9 N5 C10 N8 91.1(8) . . . . ?
C8 N6 C11 N7 102.2(7) . . . . ?
C9 N6 C11 N7 -84.8(8) . . . . ?
C12 N7 C11 N6 -106.2(8) . . . . ?
C13 N7 C11 N6 90.8(8) . . . . ?
C16 N10 C12 O6 -1.1(12) . . . . ?
C15 N10 C12 O6 -175.1(7) . . . . ?
C16 N10 C12 N7 -179.9(6) . . . . ?
C15 N10 C12 N7 6.1(8) . . . . ?
C11 N7 C12 O6 7.9(12) . . . . ?
C13 N7 C12 O6 172.8(7) . . . . ?
C11 N7 C12 N10 -173.2(6) . . . . ?
C13 N7 C12 N10 -8.3(8) . . . . ?
C14 N8 C13 N7 -113.5(7) . . . . ?
C10 N8 C13 N7 71.8(8) . . . . ?
C14 N8 C13 C15 -1.5(7) . . . . ?
C10 N8 C13 C15 -176.2(6) . . . . ?
C12 N7 C13 N8 118.9(7) . . . . ?
C11 N7 C13 N8 -76.7(9) . . . . ?
C12 N7 C13 C15 7.1(8) . . . . ?
C11 N7 C13 C15 171.5(6) . . . . ?
C18 N9 C14 O5 8.0(10) . . . . ?
C15 N9 C14 O5 168.9(7) . . . . ?
C18 N9 C14 N8 -170.1(6) . . . . ?
C15 N9 C14 N8 -9.2(8) . . . . ?
C13 N8 C14 O5 -171.5(7) . . . . ?
C10 N8 C14 O5 3.2(11) . . . . ?
C13 N8 C14 N9 6.5(8) . . . . ?
C10 N8 C14 N9 -178.7(6) . . . . ?
C14 N9 C15 N10 119.3(6) . . . . ?
C18 N9 C15 N10 -80.6(8) . . . . ?
C14 N9 C15 C13 8.0(7) . . . . ?
C18 N9 C15 C13 168.1(6) . . . . ?
C12 N10 C15 N9 -113.2(7) . . . . ?
C16 N10 C15 N9 72.9(8) . . . . ?
C12 N10 C15 C13 -1.7(8) . . . . ?
C16 N10 C15 C13 -175.5(6) . . . . ?
N8 C13 C15 N9 -3.7(7) . . . . ?
N7 C13 C15 N9 116.2(6) . . . . ?
N8 C13 C15 N10 -123.1(6) . . . . ?
N7 C13 C15 N10 -3.1(7) . . . . ?
C12 N10 C16 N11 104.5(7) . . . . ?
C15 N10 C16 N11 -82.2(8) . . . . ?
C20 N11 C16 N10 -112.5(8) . . . . ?
C17 N11 C16 N10 90.7(8) . . . . ?
C20 N11 C17 N12 117.5(7) . . . . ?
C16 N11 C17 N12 -84.0(8) . . . . ?
C20 N11 C17 C17 6.2(6) . . . 4_655 ?
C16 N11 C17 C17 164.7(5) . . . 4_655 ?
C19 N12 C17 N11 -114.6(8) . . . . ?
C18 N12 C17 N11 76.5(9) . . . . ?
C19 N12 C17 C17 -3.0(7) . . . 4_655 ?
C18 N12 C17 C17 -171.9(6) . . . 4_655 ?
C14 N9 C18 N12 -110.4(7) . . . . ?
C15 N9 C18 N12 91.1(8) . . . . ?
C19 N12 C18 N9 109.3(9) . . . . ?
C17 N12 C18 N9 -83.2(8) . . . . ?
C17 N12 C19 O8 -173.0(9) . . . . ?
C18 N12 C19 O8 -4.3(15) . . . . ?
C17 N12 C19 N12 5.1(12) . . . 4_655 ?
C18 N12 C19 N12 173.7(5) . . . 4_655 ?
C17 N11 C20 O7 168.9(9) . . . . ?
C16 N11 C20 O7 10.1(14) . . . . ?
C17 N11 C20 N11 -10.1(10) . . . 4_655 ?
C16 N11 C20 N11 -169.0(5) . . . 4_655 ?
C1E C2E O3E C4E 162(7) . . . . ?
C2E O3E C4E C5E -105(5) . . . . ?
